data_4301412
loop_
_publ_author_name
'Maravanji S. Balakrishna'
'Ramalingam Venkateswaran'
'Joel T. Mague'

_publ_section_title
;
An Acyclic Dimer of Cyclodiphosphazane {tBuHN(tBuNP)2OCH2}2 Containing
Alkoxo and Amido Functionalities: Synthesis, Derivatization, Bi- (PdII,
RhI), and Tetranuclear (PdII, AuI, RhIAuI) Transition Metal Complexes
;
_journal_name_full 'Inorganic Chemistry'
_journal_page_first 1398
_journal_page_last 1406
_journal_paper_doi 10.1021/ic801256h
_journal_volume 48
_journal_year 2009
_chemical_formula_moiety 'C26 H60 N6 O2 P4 S4'
_chemical_formula_sum 'C26 H60 N6 O2 P4 S4'
_chemical_formula_weight 740.92
_chemical_name_systematic
; 
 1,2-Bis(1,3-di-tert-butyl-4-tert-butylamino-2,4-
dithio-2\l^5^,4\l^5^[1,3,2,4]diazadiphosphetidin-
2-oxy)ethane  
;
_space_group_IT_number 2
_symmetry_cell_setting triclinic
_symmetry_space_group_name_Hall '-P 1'
_symmetry_space_group_name_H-M 'P -1'
_atom_sites_solution_hydrogens geom
_atom_sites_solution_primary direct
_atom_sites_solution_secondary difmap
_audit_creation_method SHELXL-97
_cell_angle_alpha 106.334(1)
_cell_angle_beta 95.145(1)
_cell_angle_gamma 96.329(1)
_cell_formula_units_Z 3
_cell_length_a 9.8290(7)
_cell_length_b 17.825(1)
_cell_length_c 17.946(1)
_cell_measurement_reflns_used 7228
_cell_measurement_temperature 100(2)
_cell_measurement_theta_max 28.29
_cell_measurement_theta_min 2.35
_cell_volume 2974.8(3)
_computing_cell_refinement 'Bruker SMART (Bruker-AXS, 2000)'
_computing_data_collection 'Bruker SMART (Bruker-AXS, 2000)'
_computing_data_reduction 'Bruker SAINT+ (Bruker-AXS, 2004)'
_computing_molecular_graphics 'Bruker SHELXTL (Bruker-AXS, 2000a)'
_computing_publication_material 'Bruker SHELXTL (Bruker-AXS, 2000a)'
_computing_structure_refinement 'SHELXL-97 (Sheldrick, 1997)'
_computing_structure_solution 'SHELXS-97 (Sheldrick, 1997)'
_diffrn_ambient_temperature 100(2)
_diffrn_measured_fraction_theta_full 0.956
_diffrn_measured_fraction_theta_max 0.956
_diffrn_measurement_device_type 'Bruker-AXS Smart APEX CCD area detector'
_diffrn_measurement_method 'phi and omega scans'
_diffrn_radiation_monochromator graphite
_diffrn_radiation_source 'fine-focus sealed tube'
_diffrn_radiation_type MoK\a
_diffrn_radiation_wavelength 0.71073
_diffrn_reflns_av_R_equivalents 0.0285
_diffrn_reflns_av_sigmaI/netI 0.0473
_diffrn_reflns_limit_h_max 12
_diffrn_reflns_limit_h_min -12
_diffrn_reflns_limit_k_max 23
_diffrn_reflns_limit_k_min -22
_diffrn_reflns_limit_l_max 23
_diffrn_reflns_limit_l_min -23
_diffrn_reflns_number 26672
_diffrn_reflns_theta_full 28.00
_diffrn_reflns_theta_max 28.00
_diffrn_reflns_theta_min 1.20
_exptl_absorpt_coefficient_mu 0.432
_exptl_absorpt_correction_T_max 0.9329
_exptl_absorpt_correction_T_min 0.8633
_exptl_absorpt_correction_type multi-scan
_exptl_absorpt_process_details 'SADABS (Sheldrick, 2002)'
_exptl_crystal_colour Colorless
_exptl_crystal_density_diffrn 1.241
_exptl_crystal_density_method 'not measured'
_exptl_crystal_description Block
_exptl_crystal_F_000 1194
_exptl_crystal_size_max 0.23
_exptl_crystal_size_mid 0.22
_exptl_crystal_size_min 0.16
_refine_diff_density_max 0.645
_refine_diff_density_min -0.365
_refine_diff_density_rms 0.074
_refine_ls_extinction_method none
_refine_ls_goodness_of_fit_ref 1.037
_refine_ls_hydrogen_treatment constr
_refine_ls_matrix_type full
_refine_ls_number_parameters 595
_refine_ls_number_reflns 13701
_refine_ls_number_restraints 0
_refine_ls_restrained_S_all 1.037
_refine_ls_R_factor_all 0.0513
_refine_ls_R_factor_gt 0.0418
_refine_ls_shift/su_max 0.001
_refine_ls_shift/su_mean 0.000
_refine_ls_structure_factor_coef Fsqd
_refine_ls_weighting_details 'calc w=1/[\s^2^(Fo^2^)+(0.0592P)^2^+0.2360P] where P=(Fo^2^+2Fc^2^)/3'
_refine_ls_weighting_scheme calc
_refine_ls_wR_factor_gt 0.1029
_refine_ls_wR_factor_ref 0.1084
_reflns_number_gt 11442
_reflns_number_total 13701
_reflns_threshold_expression >2\s(I)
_cod_duplicate_entry 4301403
_cod_data_source_file ic801256h_si_002_4.cif
_cod_data_source_block msb275
_cod_depositor_comments
;
The following automatic conversions were performed:
'_symmetry_cell_setting' value 'Triclinic' changed to 'triclinic'
according to '/home/saulius/struct/CIF-dictionaries/cif_core.dic'
dictionary named 'cif_core.dic' version 2.4.1 from 2010-06-29.

Automatic conversion script
Id: cif_fix_enum 1527 2010-12-29 10:47:43Z saulius 
;
_cod_original_cell_volume 2974.8(4)
_cod_database_code 4301412

loop_
_symmetry_equiv_pos_as_xyz
'x, y, z'
'-x, -y, -z'

loop_
_atom_site_label
_atom_site_type_symbol
_atom_site_fract_x
_atom_site_fract_y
_atom_site_fract_z
_atom_site_U_iso_or_equiv
_atom_site_adp_type
_atom_site_occupancy
_atom_site_symmetry_multiplicity
_atom_site_calc_flag
_atom_site_refinement_flags
_atom_site_disorder_assembly
_atom_site_disorder_group
S1 S 0.19720(5) 0.31017(3) 0.18506(3) 0.01793(11) Uani 1 1 d . . .
S2 S 0.51849(5) 0.41549(3) 0.06007(3) 0.01968(11) Uani 1 1 d . . .
S3 S 0.75391(5) 0.86175(3) 0.27612(3) 0.02275(12) Uani 1 1 d . . .
S4 S 0.44333(5) 0.98472(3) 0.12953(3) 0.01982(11) Uani 1 1 d . . .
P1 P 0.28678(5) 0.41853(3) 0.22794(3) 0.01180(10) Uani 1 1 d . . .
P2 P 0.45862(5) 0.47365(3) 0.15647(3) 0.01269(10) Uani 1 1 d . . .
P3 P 0.60987(5) 0.81432(3) 0.19022(3) 0.01423(11) Uani 1 1 d . . .
P4 P 0.45241(5) 0.87414(3) 0.11319(3) 0.01300(10) Uani 1 1 d . . .
O1 O 0.53014(13) 0.56282(8) 0.18730(8) 0.0166(3) Uani 1 1 d . . .
O2 O 0.59143(13) 0.72023(8) 0.16581(8) 0.0179(3) Uani 1 1 d . . .
N1 N 0.22649(16) 0.45787(9) 0.30913(9) 0.0140(3) Uani 1 1 d . . .
H1N H 0.1743 0.4208 0.3194 0.017 Uiso 1 1 d R . .
N2 N 0.46160(15) 0.43647(9) 0.23252(9) 0.0120(3) Uani 1 1 d . . .
N3 N 0.29112(15) 0.47537(9) 0.16607(9) 0.0131(3) Uani 1 1 d . . .
N4 N 0.34473(16) 0.81505(9) 0.04067(9) 0.0170(3) Uani 1 1 d . . .
H4N H 0.3587 0.7617 0.0265 0.020 Uiso 1 1 d R . .
N5 N 0.60750(15) 0.84137(9) 0.10844(9) 0.0130(3) Uani 1 1 d . . .
N6 N 0.45003(16) 0.83741(9) 0.19092(9) 0.0146(3) Uani 1 1 d . . .
C1 C 0.2432(2) 0.53696(11) 0.36895(11) 0.0152(4) Uani 1 1 d . . .
C2 C 0.3030(2) 0.52916(12) 0.44731(11) 0.0226(4) Uani 1 1 d . . .
H2A H 0.2435 0.4885 0.4610 0.034 Uiso 1 1 calc R . .
H2B H 0.3083 0.5798 0.4879 0.034 Uiso 1 1 calc R . .
H2C H 0.3956 0.5142 0.4434 0.034 Uiso 1 1 calc R . .
C3 C 0.1002(2) 0.56133(12) 0.37670(12) 0.0222(4) Uani 1 1 d . . .
H3A H 0.0606 0.5669 0.3268 0.033 Uiso 1 1 calc R . .
H3B H 0.1073 0.6119 0.4176 0.033 Uiso 1 1 calc R . .
H3C H 0.0406 0.5209 0.3907 0.033 Uiso 1 1 calc R . .
C4 C 0.3373(2) 0.59752(12) 0.34483(12) 0.0242(5) Uani 1 1 d . . .
H4A H 0.4282 0.5804 0.3395 0.036 Uiso 1 1 calc R . .
H4B H 0.3469 0.6488 0.3848 0.036 Uiso 1 1 calc R . .
H4C H 0.2972 0.6022 0.2946 0.036 Uiso 1 1 calc R . .
C5 C 0.5727(2) 0.39735(11) 0.26239(11) 0.0165(4) Uani 1 1 d . . .
C6 C 0.5561(2) 0.40134(14) 0.34681(12) 0.0298(5) Uani 1 1 d . . .
H6A H 0.5662 0.4567 0.3785 0.045 Uiso 1 1 calc R . .
H6B H 0.6270 0.3751 0.3672 0.045 Uiso 1 1 calc R . .
H6C H 0.4645 0.3747 0.3491 0.045 Uiso 1 1 calc R . .
C7 C 0.5653(2) 0.31179(12) 0.21280(13) 0.0234(4) Uani 1 1 d . . .
H7A H 0.4799 0.2811 0.2185 0.035 Uiso 1 1 calc R . .
H7B H 0.6448 0.2895 0.2302 0.035 Uiso 1 1 calc R . .
H7C H 0.5666 0.3097 0.1577 0.035 Uiso 1 1 calc R . .
C8 C 0.7118(2) 0.44347(12) 0.25949(13) 0.0224(4) Uani 1 1 d . . .
H8A H 0.7234 0.4398 0.2050 0.034 Uiso 1 1 calc R . .
H8B H 0.7862 0.4212 0.2821 0.034 Uiso 1 1 calc R . .
H8C H 0.7149 0.4990 0.2895 0.034 Uiso 1 1 calc R . .
C9 C 0.17945(19) 0.48871(12) 0.11069(11) 0.0171(4) Uani 1 1 d . . .
C10 C 0.0520(2) 0.50119(14) 0.15217(13) 0.0268(5) Uani 1 1 d . . .
H10A H 0.0250 0.4556 0.1706 0.040 Uiso 1 1 calc R . .
H10B H -0.0237 0.5071 0.1157 0.040 Uiso 1 1 calc R . .
H10C H 0.0725 0.5490 0.1970 0.040 Uiso 1 1 calc R . .
C11 C 0.2330(2) 0.56253(13) 0.08891(13) 0.0258(5) Uani 1 1 d . . .
H11A H 0.2553 0.6075 0.1364 0.039 Uiso 1 1 calc R . .
H11B H 0.1620 0.5737 0.0532 0.039 Uiso 1 1 calc R . .
H11C H 0.3162 0.5537 0.0632 0.039 Uiso 1 1 calc R . .
C12 C 0.1451(2) 0.41781(13) 0.03724(12) 0.0243(5) Uani 1 1 d . . .
H12A H 0.2274 0.4103 0.0104 0.037 Uiso 1 1 calc R . .
H12B H 0.0711 0.4274 0.0021 0.037 Uiso 1 1 calc R . .
H12C H 0.1149 0.3703 0.0521 0.037 Uiso 1 1 calc R . .
C13 C 0.6484(2) 0.59122(12) 0.15485(13) 0.0231(5) Uani 1 1 d . . .
H13A H 0.6246 0.5824 0.0980 0.028 Uiso 1 1 calc R . .
H13B H 0.7262 0.5622 0.1626 0.028 Uiso 1 1 calc R . .
C14 C 0.6889(2) 0.67747(12) 0.19530(14) 0.0239(5) Uani 1 1 d . . .
H14A H 0.6891 0.6879 0.2525 0.029 Uiso 1 1 calc R . .
H14B H 0.7830 0.6949 0.1853 0.029 Uiso 1 1 calc R . .
C15 C 0.2398(2) 0.82767(13) -0.01909(12) 0.0206(4) Uani 1 1 d . . .
C16 C 0.1637(2) 0.74518(14) -0.06158(14) 0.0317(5) Uani 1 1 d . . .
H16A H 0.2301 0.7106 -0.0838 0.048 Uiso 1 1 calc R . .
H16B H 0.0957 0.7481 -0.1037 0.048 Uiso 1 1 calc R . .
H16C H 0.1166 0.7238 -0.0245 0.048 Uiso 1 1 calc R . .
C17 C 0.1380(2) 0.88032(15) 0.02011(13) 0.0308(5) Uani 1 1 d . . .
H17A H 0.1001 0.8595 0.0601 0.046 Uiso 1 1 calc R . .
H17B H 0.0629 0.8811 -0.0193 0.046 Uiso 1 1 calc R . .
H17C H 0.1860 0.9341 0.0446 0.046 Uiso 1 1 calc R . .
C18 C 0.3084(2) 0.86356(13) -0.07625(12) 0.0236(5) Uani 1 1 d . . .
H18A H 0.3624 0.9148 -0.0475 0.035 Uiso 1 1 calc R . .
H18B H 0.2374 0.8709 -0.1146 0.035 Uiso 1 1 calc R . .
H18C H 0.3695 0.8281 -0.1034 0.035 Uiso 1 1 calc R . .
C19 C 0.72178(19) 0.85374(11) 0.06188(11) 0.0156(4) Uani 1 1 d . . .
C20 C 0.6588(2) 0.85481(13) -0.01844(12) 0.0245(5) Uani 1 1 d . . .
H20A H 0.5983 0.8050 -0.0442 0.037 Uiso 1 1 calc R . .
H20B H 0.7326 0.8613 -0.0503 0.037 Uiso 1 1 calc R . .
H20C H 0.6051 0.8988 -0.0125 0.037 Uiso 1 1 calc R . .
C21 C 0.8138(2) 0.93178(12) 0.10345(12) 0.0224(4) Uani 1 1 d . . .
H21A H 0.7587 0.9752 0.1097 0.034 Uiso 1 1 calc R . .
H21B H 0.8881 0.9397 0.0723 0.034 Uiso 1 1 calc R . .
H21C H 0.8537 0.9306 0.1551 0.034 Uiso 1 1 calc R . .
C22 C 0.8008(2) 0.78357(12) 0.05263(13) 0.0235(5) Uani 1 1 d . . .
H22A H 0.8475 0.7851 0.1037 0.035 Uiso 1 1 calc R . .
H22B H 0.8694 0.7860 0.0167 0.035 Uiso 1 1 calc R . .
H22C H 0.7363 0.7344 0.0315 0.035 Uiso 1 1 calc R . .
C23 C 0.3553(2) 0.84189(12) 0.25180(11) 0.0184(4) Uani 1 1 d . . .
C24 C 0.3910(2) 0.92090(13) 0.31591(13) 0.0295(5) Uani 1 1 d . . .
H24A H 0.4858 0.9257 0.3408 0.044 Uiso 1 1 calc R . .
H24B H 0.3272 0.9235 0.3552 0.044 Uiso 1 1 calc R . .
H24C H 0.3831 0.9642 0.2928 0.044 Uiso 1 1 calc R . .
C25 C 0.2076(2) 0.83297(14) 0.21322(13) 0.0265(5) Uani 1 1 d . . .
H25A H 0.1971 0.8769 0.1914 0.040 Uiso 1 1 calc R . .
H25B H 0.1439 0.8334 0.2523 0.040 Uiso 1 1 calc R . .
H25C H 0.1867 0.7829 0.1712 0.040 Uiso 1 1 calc R . .
C26 C 0.3734(2) 0.77394(13) 0.28649(13) 0.0268(5) Uani 1 1 d . . .
H26A H 0.3502 0.7236 0.2450 0.040 Uiso 1 1 calc R . .
H26B H 0.3122 0.7753 0.3269 0.040 Uiso 1 1 calc R . .
H26C H 0.4694 0.7794 0.3097 0.040 Uiso 1 1 calc R . .
S5 S -0.01869(5) 0.34574(3) 0.39024(3) 0.01668(11) Uani 1 1 d . . .
S6 S -0.07651(6) 0.21522(3) 0.59314(3) 0.02257(12) Uani 1 1 d . . .
P5 P 0.02278(5) 0.24089(3) 0.38768(3) 0.01143(10) Uani 1 1 d . . .
P6 P -0.00752(5) 0.17827(3) 0.49451(3) 0.01303(10) Uani 1 1 d . . .
O3 O 0.03763(14) 0.09335(8) 0.48128(8) 0.0186(3) Uani 1 1 d . . .
N7 N 0.07826(16) 0.20091(9) 0.30494(9) 0.0147(3) Uani 1 1 d . . .
H7N H 0.0985 0.2410 0.2837 0.018 Uiso 1 1 d R . .
N8 N -0.09731(15) 0.17865(9) 0.41067(9) 0.0133(3) Uani 1 1 d . . .
N9 N 0.11928(15) 0.23122(9) 0.46697(9) 0.0119(3) Uani 1 1 d . . .
C27 C 0.1301(2) 0.12481(11) 0.26791(11) 0.0176(4) Uani 1 1 d . . .
C28 C 0.2877(2) 0.13725(13) 0.28220(14) 0.0304(5) Uani 1 1 d . . .
H28A H 0.3237 0.1834 0.2668 0.046 Uiso 1 1 calc R . .
H28B H 0.3224 0.0904 0.2511 0.046 Uiso 1 1 calc R . .
H28C H 0.3180 0.1459 0.3379 0.046 Uiso 1 1 calc R . .
C29 C 0.0827(2) 0.10391(12) 0.18043(12) 0.0246(5) Uani 1 1 d . . .
H29A H -0.0183 0.0975 0.1715 0.037 Uiso 1 1 calc R . .
H29B H 0.1146 0.0544 0.1533 0.037 Uiso 1 1 calc R . .
H29C H 0.1212 0.1463 0.1603 0.037 Uiso 1 1 calc R . .
C30 C 0.0733(2) 0.05815(12) 0.29884(12) 0.0258(5) Uani 1 1 d . . .
H30A H 0.1082 0.0702 0.3544 0.039 Uiso 1 1 calc R . .
H30B H 0.1028 0.0087 0.2695 0.039 Uiso 1 1 calc R . .
H30C H -0.0277 0.0525 0.2926 0.039 Uiso 1 1 calc R . .
C31 C -0.24864(19) 0.15790(12) 0.38390(13) 0.0204(4) Uani 1 1 d . . .
C32 C -0.2721(2) 0.14700(14) 0.29626(13) 0.0302(5) Uani 1 1 d . . .
H32A H -0.2361 0.1960 0.2857 0.045 Uiso 1 1 calc R . .
H32B H -0.3712 0.1340 0.2779 0.045 Uiso 1 1 calc R . .
H32C H -0.2243 0.1040 0.2688 0.045 Uiso 1 1 calc R . .
C33 C -0.2984(2) 0.08102(13) 0.40087(15) 0.0291(5) Uani 1 1 d . . .
H33A H -0.2481 0.0393 0.3733 0.044 Uiso 1 1 calc R . .
H33B H -0.3974 0.0659 0.3829 0.044 Uiso 1 1 calc R . .
H33C H -0.2817 0.0884 0.4573 0.044 Uiso 1 1 calc R . .
C34 C -0.3249(2) 0.22378(13) 0.42767(15) 0.0305(5) Uani 1 1 d . . .
H34A H -0.3102 0.2297 0.4839 0.046 Uiso 1 1 calc R . .
H34B H -0.4238 0.2104 0.4089 0.046 Uiso 1 1 calc R . .
H34C H -0.2895 0.2735 0.4183 0.046 Uiso 1 1 calc R . .
C35 C 0.25043(19) 0.27822(11) 0.51329(11) 0.0169(4) Uani 1 1 d . . .
C36 C 0.33458(19) 0.31049(11) 0.45909(11) 0.0181(4) Uani 1 1 d . . .
H36A H 0.3550 0.2665 0.4167 0.027 Uiso 1 1 calc R . .
H36B H 0.4212 0.3413 0.4887 0.027 Uiso 1 1 calc R . .
H36C H 0.2818 0.3444 0.4369 0.027 Uiso 1 1 calc R . .
C37 C 0.2200(2) 0.34722(13) 0.57905(13) 0.0295(5) Uani 1 1 d . . .
H37A H 0.1668 0.3809 0.5568 0.044 Uiso 1 1 calc R . .
H37B H 0.3070 0.3781 0.6080 0.044 Uiso 1 1 calc R . .
H37C H 0.1666 0.3270 0.6146 0.044 Uiso 1 1 calc R . .
C38 C 0.3289(2) 0.22266(14) 0.54582(13) 0.0281(5) Uani 1 1 d . . .
H38A H 0.2742 0.2026 0.5810 0.042 Uiso 1 1 calc R . .
H38B H 0.4174 0.2514 0.5748 0.042 Uiso 1 1 calc R . .
H38C H 0.3455 0.1783 0.5025 0.042 Uiso 1 1 calc R . .
C39 C 0.0043(2) 0.04075(11) 0.52697(12) 0.0242(5) Uani 1 1 d . . .
H39A H -0.0849 0.0491 0.5473 0.029 Uiso 1 1 calc R . .
H39B H 0.0769 0.0498 0.5718 0.029 Uiso 1 1 calc R . .

loop_
_atom_site_aniso_label
_atom_site_aniso_U_11
_atom_site_aniso_U_22
_atom_site_aniso_U_33
_atom_site_aniso_U_23
_atom_site_aniso_U_13
_atom_site_aniso_U_12
S1 0.0232(3) 0.0126(2) 0.0157(2) 0.00215(19) 0.00383(19) -0.00273(19)
S2 0.0245(3) 0.0233(3) 0.0145(2) 0.0072(2) 0.00755(19) 0.0086(2)
S3 0.0226(3) 0.0244(3) 0.0187(3) 0.0061(2) -0.0035(2) -0.0016(2)
S4 0.0251(3) 0.0129(2) 0.0236(3) 0.0064(2) 0.0073(2) 0.00575(19)
P1 0.0139(2) 0.0108(2) 0.0108(2) 0.00352(18) 0.00202(17) 0.00071(18)
P2 0.0141(2) 0.0132(2) 0.0129(2) 0.00636(19) 0.00337(18) 0.00305(18)
P3 0.0147(2) 0.0135(2) 0.0152(2) 0.00553(19) 0.00232(18) 0.00127(19)
P4 0.0131(2) 0.0126(2) 0.0145(2) 0.00498(19) 0.00391(18) 0.00230(18)
O1 0.0168(7) 0.0140(7) 0.0216(7) 0.0088(6) 0.0062(5) 0.0006(5)
O2 0.0180(7) 0.0128(7) 0.0240(7) 0.0083(6) -0.0001(6) 0.0025(5)
N1 0.0164(8) 0.0110(7) 0.0141(8) 0.0031(6) 0.0045(6) -0.0010(6)
N2 0.0129(8) 0.0128(8) 0.0129(7) 0.0067(6) 0.0029(6) 0.0036(6)
N3 0.0122(8) 0.0158(8) 0.0133(8) 0.0073(6) 0.0013(6) 0.0032(6)
N4 0.0147(8) 0.0146(8) 0.0205(8) 0.0050(7) -0.0007(6) 0.0010(6)
N5 0.0121(7) 0.0130(8) 0.0147(8) 0.0052(6) 0.0029(6) 0.0020(6)
N6 0.0151(8) 0.0161(8) 0.0157(8) 0.0079(7) 0.0056(6) 0.0039(6)
C1 0.0206(10) 0.0100(9) 0.0142(9) 0.0020(7) 0.0047(7) 0.0011(7)
C2 0.0315(12) 0.0192(10) 0.0147(10) 0.0010(8) 0.0015(8) 0.0055(9)
C3 0.0259(11) 0.0173(10) 0.0228(11) 0.0027(8) 0.0053(8) 0.0066(8)
C4 0.0329(12) 0.0141(10) 0.0221(11) 0.0011(8) 0.0087(9) -0.0050(9)
C5 0.0187(10) 0.0179(10) 0.0158(9) 0.0086(8) 0.0014(7) 0.0059(8)
C6 0.0356(13) 0.0437(14) 0.0211(11) 0.0195(10) 0.0072(9) 0.0231(11)
C7 0.0250(11) 0.0175(10) 0.0302(12) 0.0086(9) 0.0055(9) 0.0083(8)
C8 0.0175(10) 0.0228(11) 0.0268(11) 0.0074(9) -0.0007(8) 0.0049(8)
C9 0.0161(9) 0.0220(10) 0.0148(9) 0.0082(8) -0.0008(7) 0.0049(8)
C10 0.0177(10) 0.0446(14) 0.0239(11) 0.0158(10) 0.0044(8) 0.0131(10)
C11 0.0269(11) 0.0282(12) 0.0284(12) 0.0179(10) -0.0003(9) 0.0080(9)
C12 0.0231(11) 0.0298(12) 0.0185(10) 0.0068(9) -0.0045(8) 0.0038(9)
C13 0.0173(10) 0.0200(10) 0.0401(13) 0.0179(10) 0.0127(9) 0.0054(8)
C14 0.0151(10) 0.0207(11) 0.0412(13) 0.0186(10) 0.0014(9) 0.0022(8)
C15 0.0140(9) 0.0285(11) 0.0194(10) 0.0082(9) -0.0009(8) 0.0026(8)
C16 0.0223(11) 0.0371(14) 0.0306(13) 0.0078(11) -0.0042(9) -0.0060(10)
C17 0.0178(11) 0.0498(15) 0.0285(12) 0.0146(11) 0.0031(9) 0.0128(10)
C18 0.0226(11) 0.0309(12) 0.0200(10) 0.0101(9) 0.0026(8) 0.0079(9)
C19 0.0138(9) 0.0152(9) 0.0192(10) 0.0061(8) 0.0061(7) 0.0019(7)
C20 0.0225(11) 0.0331(12) 0.0203(11) 0.0103(9) 0.0084(8) 0.0024(9)
C21 0.0206(10) 0.0187(10) 0.0266(11) 0.0052(9) 0.0061(8) -0.0005(8)
C22 0.0214(11) 0.0179(10) 0.0333(12) 0.0071(9) 0.0119(9) 0.0057(8)
C23 0.0185(10) 0.0213(10) 0.0177(10) 0.0081(8) 0.0074(8) 0.0024(8)
C24 0.0340(13) 0.0294(12) 0.0234(11) 0.0025(10) 0.0111(10) 0.0054(10)
C25 0.0185(11) 0.0381(13) 0.0262(11) 0.0126(10) 0.0091(9) 0.0053(9)
C26 0.0301(12) 0.0320(12) 0.0257(11) 0.0176(10) 0.0111(9) 0.0054(10)
S5 0.0207(2) 0.0112(2) 0.0210(2) 0.00754(19) 0.00545(19) 0.00515(18)
S6 0.0324(3) 0.0184(3) 0.0206(3) 0.0072(2) 0.0151(2) 0.0052(2)
P5 0.0129(2) 0.0093(2) 0.0128(2) 0.00406(18) 0.00254(17) 0.00209(18)
P6 0.0155(2) 0.0099(2) 0.0157(2) 0.00581(19) 0.00584(18) 0.00219(18)
O3 0.0271(8) 0.0121(7) 0.0225(7) 0.0110(6) 0.0109(6) 0.0063(6)
N7 0.0221(9) 0.0106(8) 0.0132(8) 0.0042(6) 0.0051(6) 0.0060(6)
N8 0.0111(7) 0.0105(7) 0.0193(8) 0.0062(6) 0.0020(6) 0.0012(6)
N9 0.0117(7) 0.0115(7) 0.0133(8) 0.0056(6) 0.0015(6) 0.0002(6)
C27 0.0240(10) 0.0117(9) 0.0167(10) 0.0014(8) 0.0050(8) 0.0058(8)
C28 0.0254(12) 0.0228(11) 0.0363(13) -0.0043(10) 0.0037(10) 0.0091(9)
C29 0.0376(13) 0.0178(10) 0.0164(10) 0.0020(8) 0.0050(9) 0.0018(9)
C30 0.0418(13) 0.0159(10) 0.0234(11) 0.0065(9) 0.0128(10) 0.0108(9)
C31 0.0097(9) 0.0170(10) 0.0331(12) 0.0061(9) 0.0022(8) 0.0000(7)
C32 0.0215(11) 0.0310(12) 0.0351(13) 0.0095(10) -0.0088(9) 0.0017(9)
C33 0.0188(11) 0.0203(11) 0.0472(14) 0.0109(10) 0.0040(10) -0.0040(9)
C34 0.0155(10) 0.0254(12) 0.0507(15) 0.0093(11) 0.0056(10) 0.0073(9)
C35 0.0144(9) 0.0186(10) 0.0168(10) 0.0052(8) 0.0015(7) -0.0010(8)
C36 0.0148(9) 0.0169(10) 0.0217(10) 0.0060(8) 0.0022(8) -0.0020(8)
C37 0.0248(11) 0.0292(12) 0.0236(11) -0.0056(9) 0.0041(9) -0.0075(9)
C38 0.0201(11) 0.0361(13) 0.0320(12) 0.0210(11) -0.0051(9) -0.0018(9)
C39 0.0432(13) 0.0153(10) 0.0188(10) 0.0119(9) 0.0069(9) 0.0037(9)

loop_
_atom_type_symbol
_atom_type_description
_atom_type_scat_dispersion_real
_atom_type_scat_dispersion_imag
_atom_type_scat_source
C C 0.0033 0.0016 'International Tables Vol C Tables 4.2.6.8 and 6.1.1.4'
H H 0.0000 0.0000 'International Tables Vol C Tables 4.2.6.8 and 6.1.1.4'
N N 0.0061 0.0033 'International Tables Vol C Tables 4.2.6.8 and 6.1.1.4'
O O 0.0106 0.0060 'International Tables Vol C Tables 4.2.6.8 and 6.1.1.4'
P P 0.1023 0.0942 'International Tables Vol C Tables 4.2.6.8 and 6.1.1.4'
S S 0.1246 0.1234 'International Tables Vol C Tables 4.2.6.8 and 6.1.1.4'

loop_
_geom_angle_atom_site_label_1
_geom_angle_atom_site_label_2
_geom_angle_atom_site_label_3
_geom_angle
_geom_angle_site_symmetry_1
_geom_angle_site_symmetry_3
_geom_angle_publ_flag
N1 P1 N3 114.16(8) . . ?
N1 P1 N2 114.65(8) . . ?
N3 P1 N2 82.86(7) . . ?
N1 P1 S1 108.40(6) . . ?
N3 P1 S1 117.06(6) . . ?
N2 P1 S1 118.13(6) . . ?
O1 P2 N3 106.14(8) . . ?
O1 P2 N2 108.10(8) . . ?
N3 P2 N2 84.52(7) . . ?
O1 P2 S2 113.08(6) . . ?
N3 P2 S2 121.53(6) . . ?
N2 P2 S2 119.71(6) . . ?
O2 P3 N6 105.22(8) . . ?
O2 P3 N5 107.82(8) . . ?
N6 P3 N5 84.58(8) . . ?
O2 P3 S3 112.19(6) . . ?
N6 P3 S3 122.83(6) . . ?
N5 P3 S3 120.53(6) . . ?
N4 P4 N5 107.89(8) . . ?
N4 P4 N6 108.43(8) . . ?
N5 P4 N6 82.83(7) . . ?
N4 P4 S4 114.86(6) . . ?
N5 P4 S4 119.35(6) . . ?
N6 P4 S4 119.06(6) . . ?
C13 O1 P2 121.94(12) . . ?
C14 O2 P3 122.56(12) . . ?
C1 N1 P1 137.22(13) . . ?
C1 N1 H1N 115.3 . . ?
P1 N1 H1N 107.4 . . ?
C5 N2 P2 127.90(12) . . ?
C5 N2 P1 130.88(12) . . ?
P2 N2 P1 94.88(8) . . ?
C9 N3 P2 128.40(12) . . ?
C9 N3 P1 130.99(12) . . ?
P2 N3 P1 95.06(8) . . ?
C15 N4 P4 133.96(14) . . ?
C15 N4 H4N 109.6 . . ?
P4 N4 H4N 115.5 . . ?
C19 N5 P3 129.96(12) . . ?
C19 N5 P4 131.73(12) . . ?
P3 N5 P4 96.18(8) . . ?
C23 N6 P3 129.93(13) . . ?
C23 N6 P4 132.65(13) . . ?
P3 N6 P4 95.88(8) . . ?
N1 C1 C3 107.63(15) . . ?
N1 C1 C4 110.79(15) . . ?
C3 C1 C4 110.79(17) . . ?
N1 C1 C2 108.65(15) . . ?
C3 C1 C2 108.53(16) . . ?
C4 C1 C2 110.36(17) . . ?
C1 C2 H2A 109.5 . . ?
C1 C2 H2B 109.5 . . ?
H2A C2 H2B 109.5 . . ?
C1 C2 H2C 109.5 . . ?
H2A C2 H2C 109.5 . . ?
H2B C2 H2C 109.5 . . ?
C1 C3 H3A 109.5 . . ?
C1 C3 H3B 109.5 . . ?
H3A C3 H3B 109.5 . . ?
C1 C3 H3C 109.5 . . ?
H3A C3 H3C 109.5 . . ?
H3B C3 H3C 109.5 . . ?
C1 C4 H4A 109.5 . . ?
C1 C4 H4B 109.5 . . ?
H4A C4 H4B 109.5 . . ?
C1 C4 H4C 109.5 . . ?
H4A C4 H4C 109.5 . . ?
H4B C4 H4C 109.5 . . ?
N2 C5 C6 108.17(15) . . ?
N2 C5 C7 111.38(16) . . ?
C6 C5 C7 110.38(17) . . ?
N2 C5 C8 107.89(15) . . ?
C6 C5 C8 109.46(17) . . ?
C7 C5 C8 109.50(16) . . ?
C5 C6 H6A 109.5 . . ?
C5 C6 H6B 109.5 . . ?
H6A C6 H6B 109.5 . . ?
C5 C6 H6C 109.5 . . ?
H6A C6 H6C 109.5 . . ?
H6B C6 H6C 109.5 . . ?
C5 C7 H7A 109.5 . . ?
C5 C7 H7B 109.5 . . ?
H7A C7 H7B 109.5 . . ?
C5 C7 H7C 109.5 . . ?
H7A C7 H7C 109.5 . . ?
H7B C7 H7C 109.5 . . ?
C5 C8 H8A 109.5 . . ?
C5 C8 H8B 109.5 . . ?
H8A C8 H8B 109.5 . . ?
C5 C8 H8C 109.5 . . ?
H8A C8 H8C 109.5 . . ?
H8B C8 H8C 109.5 . . ?
N3 C9 C10 108.49(15) . . ?
N3 C9 C11 107.05(15) . . ?
C10 C9 C11 110.67(17) . . ?
N3 C9 C12 110.73(16) . . ?
C10 C9 C12 109.74(17) . . ?
C11 C9 C12 110.12(17) . . ?
C9 C10 H10A 109.5 . . ?
C9 C10 H10B 109.5 . . ?
H10A C10 H10B 109.5 . . ?
C9 C10 H10C 109.5 . . ?
H10A C10 H10C 109.5 . . ?
H10B C10 H10C 109.5 . . ?
C9 C11 H11A 109.5 . . ?
C9 C11 H11B 109.5 . . ?
H11A C11 H11B 109.5 . . ?
C9 C11 H11C 109.5 . . ?
H11A C11 H11C 109.5 . . ?
H11B C11 H11C 109.5 . . ?
C9 C12 H12A 109.5 . . ?
C9 C12 H12B 109.5 . . ?
H12A C12 H12B 109.5 . . ?
C9 C12 H12C 109.5 . . ?
H12A C12 H12C 109.5 . . ?
H12B C12 H12C 109.5 . . ?
O1 C13 C14 108.64(16) . . ?
O1 C13 H13A 110.0 . . ?
C14 C13 H13A 110.0 . . ?
O1 C13 H13B 110.0 . . ?
C14 C13 H13B 110.0 . . ?
H13A C13 H13B 108.3 . . ?
O2 C14 C13 108.65(17) . . ?
O2 C14 H14A 110.0 . . ?
C13 C14 H14A 110.0 . . ?
O2 C14 H14B 110.0 . . ?
C13 C14 H14B 110.0 . . ?
H14A C14 H14B 108.3 . . ?
N4 C15 C18 111.36(16) . . ?
N4 C15 C16 104.45(17) . . ?
C18 C15 C16 110.44(17) . . ?
N4 C15 C17 111.13(16) . . ?
C18 C15 C17 109.72(18) . . ?
C16 C15 C17 109.63(18) . . ?
C15 C16 H16A 109.5 . . ?
C15 C16 H16B 109.5 . . ?
H16A C16 H16B 109.5 . . ?
C15 C16 H16C 109.5 . . ?
H16A C16 H16C 109.5 . . ?
H16B C16 H16C 109.5 . . ?
C15 C17 H17A 109.5 . . ?
C15 C17 H17B 109.5 . . ?
H17A C17 H17B 109.5 . . ?
C15 C17 H17C 109.5 . . ?
H17A C17 H17C 109.5 . . ?
H17B C17 H17C 109.5 . . ?
C15 C18 H18A 109.5 . . ?
C15 C18 H18B 109.5 . . ?
H18A C18 H18B 109.5 . . ?
C15 C18 H18C 109.5 . . ?
H18A C18 H18C 109.5 . . ?
H18B C18 H18C 109.5 . . ?
N5 C19 C22 106.96(15) . . ?
N5 C19 C20 108.45(15) . . ?
C22 C19 C20 109.33(17) . . ?
N5 C19 C21 109.99(15) . . ?
C22 C19 C21 111.93(16) . . ?
C20 C19 C21 110.07(16) . . ?
C19 C20 H20A 109.5 . . ?
C19 C20 H20B 109.5 . . ?
H20A C20 H20B 109.5 . . ?
C19 C20 H20C 109.5 . . ?
H20A C20 H20C 109.5 . . ?
H20B C20 H20C 109.5 . . ?
C19 C21 H21A 109.5 . . ?
C19 C21 H21B 109.5 . . ?
H21A C21 H21B 109.5 . . ?
C19 C21 H21C 109.5 . . ?
H21A C21 H21C 109.5 . . ?
H21B C21 H21C 109.5 . . ?
C19 C22 H22A 109.5 . . ?
C19 C22 H22B 109.5 . . ?
H22A C22 H22B 109.5 . . ?
C19 C22 H22C 109.5 . . ?
H22A C22 H22C 109.5 . . ?
H22B C22 H22C 109.5 . . ?
N6 C23 C25 108.73(16) . . ?
N6 C23 C24 110.23(16) . . ?
C25 C23 C24 110.13(18) . . ?
N6 C23 C26 107.50(16) . . ?
C25 C23 C26 110.18(17) . . ?
C24 C23 C26 110.02(18) . . ?
C23 C24 H24A 109.5 . . ?
C23 C24 H24B 109.5 . . ?
H24A C24 H24B 109.5 . . ?
C23 C24 H24C 109.5 . . ?
H24A C24 H24C 109.5 . . ?
H24B C24 H24C 109.5 . . ?
C23 C25 H25A 109.5 . . ?
C23 C25 H25B 109.5 . . ?
H25A C25 H25B 109.5 . . ?
C23 C25 H25C 109.5 . . ?
H25A C25 H25C 109.5 . . ?
H25B C25 H25C 109.5 . . ?
C23 C26 H26A 109.5 . . ?
C23 C26 H26B 109.5 . . ?
H26A C26 H26B 109.5 . . ?
C23 C26 H26C 109.5 . . ?
H26A C26 H26C 109.5 . . ?
H26B C26 H26C 109.5 . . ?
N7 P5 N8 112.47(8) . . ?
N7 P5 N9 113.87(8) . . ?
N8 P5 N9 83.35(7) . . ?
N7 P5 S5 109.07(6) . . ?
N8 P5 S5 118.41(6) . . ?
N9 P5 S5 117.86(6) . . ?
O3 P6 N9 105.26(7) . . ?
O3 P6 N8 107.33(8) . . ?
N9 P6 N8 84.48(8) . . ?
O3 P6 S6 112.23(5) . . ?
N9 P6 S6 122.46(6) . . ?
N8 P6 S6 121.29(6) . . ?
C39 O3 P6 125.31(12) . . ?
C27 N7 P5 135.98(13) . . ?
C27 N7 H7N 116.4 . . ?
P5 N7 H7N 105.8 . . ?
C31 N8 P6 129.82(13) . . ?
C31 N8 P5 130.42(13) . . ?
P6 N8 P5 95.88(8) . . ?
C35 N9 P6 129.70(12) . . ?
C35 N9 P5 131.07(12) . . ?
P6 N9 P5 95.60(8) . . ?
N7 C27 C30 112.51(16) . . ?
N7 C27 C29 106.21(15) . . ?
C30 C27 C29 109.52(17) . . ?
N7 C27 C28 109.30(16) . . ?
C30 C27 C28 109.68(18) . . ?
C29 C27 C28 109.54(17) . . ?
C27 C28 H28A 109.5 . . ?
C27 C28 H28B 109.5 . . ?
H28A C28 H28B 109.5 . . ?
C27 C28 H28C 109.5 . . ?
H28A C28 H28C 109.5 . . ?
H28B C28 H28C 109.5 . . ?
C27 C29 H29A 109.5 . . ?
C27 C29 H29B 109.5 . . ?
H29A C29 H29B 109.5 . . ?
C27 C29 H29C 109.5 . . ?
H29A C29 H29C 109.5 . . ?
H29B C29 H29C 109.5 . . ?
C27 C30 H30A 109.5 . . ?
C27 C30 H30B 109.5 . . ?
H30A C30 H30B 109.5 . . ?
C27 C30 H30C 109.5 . . ?
H30A C30 H30C 109.5 . . ?
H30B C30 H30C 109.5 . . ?
N8 C31 C32 108.46(16) . . ?
N8 C31 C33 108.16(16) . . ?
C32 C31 C33 110.09(18) . . ?
N8 C31 C34 109.91(16) . . ?
C32 C31 C34 110.19(18) . . ?
C33 C31 C34 109.99(18) . . ?
C31 C32 H32A 109.5 . . ?
C31 C32 H32B 109.5 . . ?
H32A C32 H32B 109.5 . . ?
C31 C32 H32C 109.5 . . ?
H32A C32 H32C 109.5 . . ?
H32B C32 H32C 109.5 . . ?
C31 C33 H33A 109.5 . . ?
C31 C33 H33B 109.5 . . ?
H33A C33 H33B 109.5 . . ?
C31 C33 H33C 109.5 . . ?
H33A C33 H33C 109.5 . . ?
H33B C33 H33C 109.5 . . ?
C31 C34 H34A 109.5 . . ?
C31 C34 H34B 109.5 . . ?
H34A C34 H34B 109.5 . . ?
C31 C34 H34C 109.5 . . ?
H34A C34 H34C 109.5 . . ?
H34B C34 H34C 109.5 . . ?
N9 C35 C36 108.65(15) . . ?
N9 C35 C37 110.53(16) . . ?
C36 C35 C37 108.84(17) . . ?
N9 C35 C38 107.57(16) . . ?
C36 C35 C38 110.13(16) . . ?
C37 C35 C38 111.08(18) . . ?
C35 C36 H36A 109.5 . . ?
C35 C36 H36B 109.5 . . ?
H36A C36 H36B 109.5 . . ?
C35 C36 H36C 109.5 . . ?
H36A C36 H36C 109.5 . . ?
H36B C36 H36C 109.5 . . ?
C35 C37 H37A 109.5 . . ?
C35 C37 H37B 109.5 . . ?
H37A C37 H37B 109.5 . . ?
C35 C37 H37C 109.5 . . ?
H37A C37 H37C 109.5 . . ?
H37B C37 H37C 109.5 . . ?
C35 C38 H38A 109.5 . . ?
C35 C38 H38B 109.5 . . ?
H38A C38 H38B 109.5 . . ?
C35 C38 H38C 109.5 . . ?
H38A C38 H38C 109.5 . . ?
H38B C38 H38C 109.5 . . ?
O3 C39 C39 106.0(2) . 2_556 ?
O3 C39 H39A 110.5 . . ?
C39 C39 H39A 110.5 2_556 . ?
O3 C39 H39B 110.5 . . ?
C39 C39 H39B 110.5 2_556 . ?
H39A C39 H39B 108.7 . . ?

loop_
_geom_bond_atom_site_label_1
_geom_bond_atom_site_label_2
_geom_bond_distance
_geom_bond_site_symmetry_2
_geom_bond_publ_flag
S1 P1 1.9405(7) . ?
S2 P2 1.9293(7) . ?
S3 P3 1.9253(7) . ?
S4 P4 1.9230(7) . ?
P1 N1 1.6239(15) . ?
P1 N3 1.7008(15) . ?
P1 N2 1.7031(15) . ?
P2 O1 1.5863(13) . ?
P2 N3 1.6734(16) . ?
P2 N2 1.6758(15) . ?
P3 O2 1.5947(14) . ?
P3 N6 1.6677(16) . ?
P3 N5 1.6678(16) . ?
P4 N4 1.6308(16) . ?
P4 N5 1.6923(16) . ?
P4 N6 1.7004(16) . ?
O1 C13 1.450(2) . ?
O2 C14 1.441(2) . ?
N1 C1 1.494(2) . ?
N1 H1N 0.8629 . ?
N2 C5 1.496(2) . ?
N3 C9 1.498(2) . ?
N4 C15 1.501(2) . ?
N4 H4N 0.9417 . ?
N5 C19 1.492(2) . ?
N6 C23 1.489(2) . ?
C1 C3 1.523(3) . ?
C1 C4 1.524(3) . ?
C1 C2 1.524(3) . ?
C2 H2A 0.9800 . ?
C2 H2B 0.9800 . ?
C2 H2C 0.9800 . ?
C3 H3A 0.9800 . ?
C3 H3B 0.9800 . ?
C3 H3C 0.9800 . ?
C4 H4A 0.9800 . ?
C4 H4B 0.9800 . ?
C4 H4C 0.9800 . ?
C5 C6 1.521(3) . ?
C5 C7 1.524(3) . ?
C5 C8 1.529(3) . ?
C6 H6A 0.9800 . ?
C6 H6B 0.9800 . ?
C6 H6C 0.9800 . ?
C7 H7A 0.9800 . ?
C7 H7B 0.9800 . ?
C7 H7C 0.9800 . ?
C8 H8A 0.9800 . ?
C8 H8B 0.9800 . ?
C8 H8C 0.9800 . ?
C9 C10 1.520(3) . ?
C9 C11 1.528(3) . ?
C9 C12 1.529(3) . ?
C10 H10A 0.9800 . ?
C10 H10B 0.9800 . ?
C10 H10C 0.9800 . ?
C11 H11A 0.9800 . ?
C11 H11B 0.9800 . ?
C11 H11C 0.9800 . ?
C12 H12A 0.9800 . ?
C12 H12B 0.9800 . ?
C12 H12C 0.9800 . ?
C13 C14 1.495(3) . ?
C13 H13A 0.9900 . ?
C13 H13B 0.9900 . ?
C14 H14A 0.9900 . ?
C14 H14B 0.9900 . ?
C15 C18 1.521(3) . ?
C15 C16 1.525(3) . ?
C15 C17 1.529(3) . ?
C16 H16A 0.9800 . ?
C16 H16B 0.9800 . ?
C16 H16C 0.9800 . ?
C17 H17A 0.9800 . ?
C17 H17B 0.9800 . ?
C17 H17C 0.9800 . ?
C18 H18A 0.9800 . ?
C18 H18B 0.9800 . ?
C18 H18C 0.9800 . ?
C19 C22 1.522(3) . ?
C19 C20 1.523(3) . ?
C19 C21 1.526(3) . ?
C20 H20A 0.9800 . ?
C20 H20B 0.9800 . ?
C20 H20C 0.9800 . ?
C21 H21A 0.9800 . ?
C21 H21B 0.9800 . ?
C21 H21C 0.9800 . ?
C22 H22A 0.9800 . ?
C22 H22B 0.9800 . ?
C22 H22C 0.9800 . ?
C23 C25 1.523(3) . ?
C23 C24 1.529(3) . ?
C23 C26 1.529(3) . ?
C24 H24A 0.9800 . ?
C24 H24B 0.9800 . ?
C24 H24C 0.9800 . ?
C25 H25A 0.9800 . ?
C25 H25B 0.9800 . ?
C25 H25C 0.9800 . ?
C26 H26A 0.9800 . ?
C26 H26B 0.9800 . ?
C26 H26C 0.9800 . ?
S5 P5 1.9454(7) . ?
S6 P6 1.9196(7) . ?
P5 N7 1.6266(15) . ?
P5 N8 1.6884(15) . ?
P5 N9 1.6988(16) . ?
P6 O3 1.5842(13) . ?
P6 N9 1.6737(15) . ?
P6 N8 1.6767(16) . ?
O3 C39 1.439(2) . ?
N7 C27 1.499(2) . ?
N7 H7N 0.9109 . ?
N8 C31 1.494(2) . ?
N9 C35 1.494(2) . ?
C27 C30 1.521(3) . ?
C27 C29 1.524(3) . ?
C27 C28 1.528(3) . ?
C28 H28A 0.9800 . ?
C28 H28B 0.9800 . ?
C28 H28C 0.9800 . ?
C29 H29A 0.9800 . ?
C29 H29B 0.9800 . ?
C29 H29C 0.9800 . ?
C30 H30A 0.9800 . ?
C30 H30B 0.9800 . ?
C30 H30C 0.9800 . ?
C31 C32 1.522(3) . ?
C31 C33 1.524(3) . ?
C31 C34 1.529(3) . ?
C32 H32A 0.9800 . ?
C32 H32B 0.9800 . ?
C32 H32C 0.9800 . ?
C33 H33A 0.9800 . ?
C33 H33B 0.9800 . ?
C33 H33C 0.9800 . ?
C34 H34A 0.9800 . ?
C34 H34B 0.9800 . ?
C34 H34C 0.9800 . ?
C35 C36 1.522(3) . ?
C35 C37 1.524(3) . ?
C35 C38 1.526(3) . ?
C36 H36A 0.9800 . ?
C36 H36B 0.9800 . ?
C36 H36C 0.9800 . ?
C37 H37A 0.9800 . ?
C37 H37B 0.9800 . ?
C37 H37C 0.9800 . ?
C38 H38A 0.9800 . ?
C38 H38B 0.9800 . ?
C38 H38C 0.9800 . ?
C39 C39 1.490(4) 2_556 ?
C39 H39A 0.9900 . ?
C39 H39B 0.9900 . ?

loop_
_geom_hbond_atom_site_label_D
_geom_hbond_atom_site_label_H
_geom_hbond_atom_site_label_A
_geom_hbond_distance_DH
_geom_hbond_distance_HA
_geom_hbond_distance_DA
_geom_hbond_angle_DHA
_geom_hbond_site_symmetry_A
N7 H7N S1 0.91 2.62 3.4776(16) 156.9 .
N1 H1N S5 0.86 2.80 3.6229(16) 160.3 .
